data_7002322
loop_
_publ_author_name
'Rich, Jordi'
'Rodr\'iguez, Montserrat'
'Romero, Isabel'
'Vaquer, Lydia'
'Sala, Xavier'
'Llobet, Antoni'
'Corbella, Montserrat'
'Collomb, Marie-No\"elle'
'Fontrodona, Xavier'

_publ_section_title
;
 Mn(ii) complexes containing the polypyridylic chiral ligand
 (&#x2212;)-pinene[5,6]bipyridine. Catalysts for oxidation reactions
;
_journal_issue 38
_journal_name_full 'Dalton Transactions'
_journal_page_first 8117
_journal_page_last 8126
_journal_paper_doi 10.1039/b906435d
_journal_year 2009
_chemical_absolute_configuration ad
_chemical_formula_moiety 'C17 H20 Cl2 Mn N2 O'
_chemical_formula_sum 'C17 H20 Cl2 Mn N2 O'
_chemical_formula_weight 394.19
_chemical_name_systematic
;
?
;
_space_group_IT_number 19
_symmetry_cell_setting orthorhombic
_symmetry_space_group_name_Hall 'P 2ac 2ab'
_symmetry_space_group_name_H-M 'P 21 21 21'
_atom_sites_solution_hydrogens geom
_atom_sites_solution_primary direct
_atom_sites_solution_secondary difmap
_audit_creation_method SHELXL-97
_cell_angle_alpha 90.00
_cell_angle_beta 90.00
_cell_angle_gamma 90.00
_cell_formula_units_Z 4
_cell_length_a 8.189(5)
_cell_length_b 8.755(5)
_cell_length_c 26.303(15)
_cell_measurement_temperature 300(2)
_cell_volume 1885.8(19)
_computing_cell_refinement 'BRUKER SMART'
_computing_data_collection 'BRUKER SMART'
_computing_data_reduction 'BRUKER Shelxtl'
_computing_structure_refinement 'SHELXL-97 (Sheldrick, 1997)'
_computing_structure_solution 'SHELXS-97 (Sheldrick, 1990)'
_diffrn_ambient_temperature 300(2)
_diffrn_measured_fraction_theta_full 0.981
_diffrn_measured_fraction_theta_max 0.981
_diffrn_measurement_device_type 'ccd area detector'
_diffrn_measurement_method 'phi and omega scans'
_diffrn_radiation_monochromator graphite
_diffrn_radiation_source 'fine-focus sealed tube'
_diffrn_radiation_type MoK\a
_diffrn_radiation_wavelength 0.71073
_diffrn_reflns_av_R_equivalents 0.0557
_diffrn_reflns_av_sigmaI/netI 0.0479
_diffrn_reflns_limit_h_max 10
_diffrn_reflns_limit_h_min -10
_diffrn_reflns_limit_k_max 11
_diffrn_reflns_limit_k_min -11
_diffrn_reflns_limit_l_max 34
_diffrn_reflns_limit_l_min -34
_diffrn_reflns_number 29245
_diffrn_reflns_theta_full 28.37
_diffrn_reflns_theta_max 28.37
_diffrn_reflns_theta_min 2.45
_exptl_absorpt_coefficient_mu 0.988
_exptl_absorpt_correction_T_max 1.0
_exptl_absorpt_correction_T_min 0.766
_exptl_absorpt_correction_type empirical
_exptl_absorpt_process_details 'SADABS V2.10 BRUKER 2001'
_exptl_crystal_colour colorless
_exptl_crystal_density_diffrn 1.389
_exptl_crystal_density_method 'not measured'
_exptl_crystal_description plate
_exptl_crystal_F_000 812
_exptl_crystal_size_max 0.5
_exptl_crystal_size_mid 0.3
_exptl_crystal_size_min 0.08
_refine_diff_density_max 0.328
_refine_diff_density_min -0.250
_refine_diff_density_rms 0.044
_refine_ls_abs_structure_details 'Flack H D (1983), Acta Cryst. A39, 876-881'
_refine_ls_abs_structure_Flack -0.03(2)
_refine_ls_extinction_method none
_refine_ls_goodness_of_fit_ref 1.054
_refine_ls_hydrogen_treatment mixed
_refine_ls_matrix_type full
_refine_ls_number_parameters 218
_refine_ls_number_reflns 4602
_refine_ls_number_restraints 0
_refine_ls_restrained_S_all 1.054
_refine_ls_R_factor_all 0.0563
_refine_ls_R_factor_gt 0.0366
_refine_ls_shift/su_max 0.000
_refine_ls_shift/su_mean 0.000
_refine_ls_structure_factor_coef Fsqd
_refine_ls_weighting_details 'calc w=1/[\s^2^(Fo^2^)+(0.0433P)^2^+0.0114P] where P=(Fo^2^+2Fc^2^)/3'
_refine_ls_weighting_scheme calc
_refine_ls_wR_factor_gt 0.0865
_refine_ls_wR_factor_ref 0.0934
_reflns_number_gt 3454
_reflns_number_total 4602
_reflns_threshold_expression >2sigma(I)
_cod_data_source_file b906435d.txt
_cod_data_source_block 720650
_cod_original_cell_volume 1885.7(18)
_cod_original_sg_symbol_H-M P212121
_cod_database_code 7002322

loop_
_symmetry_equiv_pos_as_xyz
'x, y, z'
'-x+1/2, -y, z+1/2'
'-x, y+1/2, -z+1/2'
'x+1/2, -y+1/2, -z'

loop_
_atom_site_label
_atom_site_type_symbol
_atom_site_fract_x
_atom_site_fract_y
_atom_site_fract_z
_atom_site_U_iso_or_equiv
_atom_site_adp_type
_atom_site_occupancy
_atom_site_symmetry_multiplicity
_atom_site_calc_flag
_atom_site_refinement_flags
_atom_site_disorder_assembly
_atom_site_disorder_group
Mn1 Mn 0.67988(5) 1.08590(4) 0.054206(13) 0.04356(11) Uani 1 1 d . . .
Cl1 Cl 0.43971(10) 1.19552(10) 0.09000(3) 0.0697(2) Uani 1 1 d . . .
N1 N 0.6832(3) 0.9092(2) -0.00654(7) 0.0607(5) Uani 1 1 d . . .
C1 C 0.6867(5) 0.9373(3) -0.05654(11) 0.0827(10) Uani 1 1 d . . .
H1A H 0.6824 1.0385 -0.0672 0.099 Uiso 1 1 calc R . .
Cl2 Cl 0.92879(10) 1.17989(11) 0.08788(3) 0.0752(2) Uani 1 1 d . . .
C6 C 0.6820(4) 0.7348(3) 0.06431(10) 0.0552(6) Uani 1 1 d . . .
O1 O 0.6835(4) 1.2620(2) -0.00487(8) 0.0576(5) Uani 1 1 d . . .
H1B H 0.602(5) 1.282(5) -0.0258(17) 0.111(16) Uiso 1 1 d . . .
H1C H 0.760(5) 1.264(5) -0.0198(17) 0.11(2) Uiso 1 1 d . . .
N3 N 0.6769(3) 0.85967(19) 0.09511(7) 0.0499(5) Uani 1 1 d . . .
C5 C 0.6852(4) 0.7627(3) 0.00881(10) 0.0565(6) Uani 1 1 d . . .
C7 C 0.6878(5) 0.5891(3) 0.08513(12) 0.0786(9) Uani 1 1 d . . .
H7A H 0.6919 0.5038 0.0641 0.094 Uiso 1 1 calc R . .
C8 C 0.6874(5) 0.5720(3) 0.13738(11) 0.0782(9) Uani 1 1 d . . .
H8A H 0.6892 0.4745 0.1514 0.094 Uiso 1 1 calc R . .
C9 C 0.6846(4) 0.6968(3) 0.16866(11) 0.0606(7) Uani 1 1 d . . .
C10 C 0.6879(4) 0.6961(3) 0.22639(11) 0.0678(8) Uani 1 1 d . . .
H10A H 0.6901 0.5953 0.2425 0.081 Uiso 1 1 calc R . .
C11 C 0.8186(5) 0.8124(3) 0.24538(10) 0.0654(7) Uani 1 1 d . . .
C12 C 0.6814(4) 0.9333(3) 0.23600(9) 0.0621(7) Uani 1 1 d . . .
H12A H 0.6789 1.0183 0.2602 0.075 Uiso 1 1 calc R . .
C13 C 0.6743(5) 0.9795(3) 0.17941(9) 0.0586(7) Uani 1 1 d . . .
H13A H 0.5752 1.0372 0.1731 0.070 Uiso 1 1 calc R . .
H13B H 0.7666 1.0447 0.1715 0.070 Uiso 1 1 calc R . .
C14 C 0.6774(4) 0.8416(3) 0.14548(9) 0.0529(6) Uani 1 1 d . . .
C15 C 0.5549(5) 0.8067(4) 0.24552(14) 0.0787(10) Uani 1 1 d . . .
H15A H 0.4591 0.8124 0.2239 0.094 Uiso 1 1 calc R . .
H15B H 0.5254 0.7932 0.2809 0.094 Uiso 1 1 calc R . .
C3 C 0.6996(7) 0.6785(4) -0.07807(13) 0.1012(14) Uani 1 1 d . . .
H3A H 0.7064 0.6001 -0.1018 0.121 Uiso 1 1 calc R . .
C4 C 0.6928(6) 0.6454(3) -0.02666(13) 0.0928(12) Uani 1 1 d . . .
H4A H 0.6933 0.5443 -0.0158 0.111 Uiso 1 1 calc R . .
C2 C 0.6962(6) 0.8245(3) -0.09329(12) 0.0885(12) Uani 1 1 d . . .
H2A H 0.7002 0.8494 -0.1276 0.106 Uiso 1 1 calc R . .
C17 C 0.8564(6) 0.7954(4) 0.30288(12) 0.0990(13) Uani 1 1 d . . .
H17A H 0.7560 0.7837 0.3214 0.149 Uiso 1 1 calc R . .
H17B H 0.9125 0.8849 0.3147 0.149 Uiso 1 1 calc R . .
H17C H 0.9239 0.7072 0.3082 0.149 Uiso 1 1 calc R . .
C16 C 0.9812(4) 0.8252(5) 0.21690(13) 0.0870(10) Uani 1 1 d . . .
H16A H 0.9605 0.8413 0.1814 0.131 Uiso 1 1 calc R . .
H16B H 1.0424 0.7327 0.2213 0.131 Uiso 1 1 calc R . .
H16C H 1.0425 0.9097 0.2302 0.131 Uiso 1 1 calc R . .

loop_
_atom_site_aniso_label
_atom_site_aniso_U_11
_atom_site_aniso_U_22
_atom_site_aniso_U_33
_atom_site_aniso_U_23
_atom_site_aniso_U_13
_atom_site_aniso_U_12
Mn1 0.0587(2) 0.03095(16) 0.04107(18) -0.00051(15) -0.0043(2) -0.0006(2)
Cl1 0.0663(5) 0.0817(5) 0.0612(5) 0.0038(4) 0.0020(4) 0.0213(4)
N1 0.0985(16) 0.0363(10) 0.0474(12) -0.0048(9) -0.0068(14) -0.0036(17)
C1 0.155(3) 0.0439(15) 0.0489(15) -0.0041(12) -0.012(2) -0.006(2)
Cl2 0.0665(5) 0.1071(6) 0.0520(4) 0.0052(4) -0.0073(4) -0.0289(5)
C6 0.0752(17) 0.0339(12) 0.0565(16) -0.0020(10) -0.0053(16) 0.0015(14)
O1 0.0767(14) 0.0479(10) 0.0482(11) 0.0093(8) -0.0031(15) 0.0002(12)
N3 0.0724(13) 0.0325(9) 0.0448(11) 0.0027(8) -0.0080(12) -0.0030(11)
C5 0.0784(17) 0.0375(12) 0.0535(16) -0.0067(10) -0.0148(16) -0.0018(14)
C7 0.130(3) 0.0345(12) 0.0714(18) 0.0023(13) -0.012(2) -0.003(2)
C8 0.131(3) 0.0327(13) 0.0709(19) 0.0125(12) -0.008(2) -0.005(2)
C9 0.0780(18) 0.0432(13) 0.0606(16) 0.0128(11) 0.0005(17) -0.0014(17)
C10 0.094(2) 0.0507(15) 0.0584(17) 0.0206(12) 0.0106(18) 0.0023(18)
C11 0.085(2) 0.0674(17) 0.0435(15) 0.0114(12) 0.0029(17) 0.008(2)
C12 0.0883(19) 0.0572(16) 0.0409(13) 0.0065(11) 0.0093(15) 0.0117(18)
C13 0.0906(19) 0.0429(12) 0.0423(14) 0.0038(10) -0.0023(17) 0.0033(16)
C14 0.0718(16) 0.0374(12) 0.0496(14) 0.0060(10) -0.0050(15) -0.0015(14)
C15 0.089(3) 0.081(2) 0.066(2) 0.0148(17) 0.0237(19) 0.004(2)
C3 0.186(4) 0.0562(19) 0.062(2) -0.0206(15) -0.021(3) 0.017(3)
C4 0.171(4) 0.0375(14) 0.069(2) -0.0129(13) -0.016(3) 0.005(2)
C2 0.155(4) 0.0603(19) 0.0505(18) -0.0147(14) -0.010(2) 0.003(2)
C17 0.144(4) 0.103(3) 0.0508(19) 0.0180(18) -0.008(2) 0.024(3)
C16 0.080(2) 0.111(3) 0.069(2) -0.005(2) 0.0011(18) 0.007(2)

loop_
_atom_type_symbol
_atom_type_description
_atom_type_scat_dispersion_real
_atom_type_scat_dispersion_imag
_atom_type_scat_source
C C 0.0033 0.0016 'International Tables Vol C Tables 4.2.6.8 and 6.1.1.4'
H H 0.0000 0.0000 'International Tables Vol C Tables 4.2.6.8 and 6.1.1.4'
O O 0.0106 0.0060 'International Tables Vol C Tables 4.2.6.8 and 6.1.1.4'
N N 0.0061 0.0033 'International Tables Vol C Tables 4.2.6.8 and 6.1.1.4'
Mn Mn 0.3368 0.7283 'International Tables Vol C Tables 4.2.6.8 and 6.1.1.4'
Cl Cl 0.1484 0.1585 'International Tables Vol C Tables 4.2.6.8 and 6.1.1.4'

loop_
_geom_angle_atom_site_label_1
_geom_angle_atom_site_label_2
_geom_angle_atom_site_label_3
_geom_angle
_geom_angle_site_symmetry_1
_geom_angle_site_symmetry_3
_geom_angle_publ_flag
O1 Mn1 N1 88.84(8) . . ?
O1 Mn1 N3 163.28(7) . . ?
N1 Mn1 N3 74.44(8) . . ?
O1 Mn1 Cl2 90.52(9) . . ?
N1 Mn1 Cl2 119.96(8) . . ?
N3 Mn1 Cl2 97.81(7) . . ?
O1 Mn1 Cl1 90.46(9) . . ?
N1 Mn1 Cl1 125.05(8) . . ?
N3 Mn1 Cl1 99.00(7) . . ?
Cl2 Mn1 Cl1 114.99(5) . . ?
C1 N1 C5 118.1(2) . . ?
C1 N1 Mn1 125.30(18) . . ?
C5 N1 Mn1 116.61(16) . . ?
N1 C1 C2 123.8(3) . . ?
N3 C6 C7 120.3(2) . . ?
N3 C6 C5 117.0(2) . . ?
C7 C6 C5 122.7(2) . . ?
C14 N3 C6 119.69(19) . . ?
C14 N3 Mn1 125.33(14) . . ?
C6 N3 Mn1 114.93(16) . . ?
N1 C5 C4 120.3(2) . . ?
N1 C5 C6 117.0(2) . . ?
C4 C5 C6 122.8(2) . . ?
C8 C7 C6 119.4(3) . . ?
C9 C8 C7 120.8(2) . . ?
C8 C9 C14 117.4(2) . . ?
C8 C9 C10 126.7(2) . . ?
C14 C9 C10 115.9(2) . . ?
C9 C10 C15 108.1(3) . . ?
C9 C10 C11 109.3(2) . . ?
C15 C10 C11 88.3(2) . . ?
C16 C11 C17 108.1(3) . . ?
C16 C11 C10 119.2(3) . . ?
C17 C11 C10 112.7(3) . . ?
C16 C11 C12 119.9(3) . . ?
C17 C11 C12 111.2(3) . . ?
C10 C11 C12 84.2(2) . . ?
C15 C12 C13 108.7(3) . . ?
C15 C12 C11 88.3(2) . . ?
C13 C12 C11 110.9(2) . . ?
C14 C13 C12 111.2(2) . . ?
N3 C14 C9 122.5(2) . . ?
N3 C14 C13 119.63(19) . . ?
C9 C14 C13 117.9(2) . . ?
C12 C15 C10 85.6(2) . . ?
C2 C3 C4 119.4(3) . . ?
C3 C4 C5 120.2(3) . . ?
C3 C2 C1 118.3(3) . . ?

loop_
_geom_bond_atom_site_label_1
_geom_bond_atom_site_label_2
_geom_bond_distance
_geom_bond_site_symmetry_2
_geom_bond_publ_flag
Mn1 O1 2.189(2) . ?
Mn1 N1 2.224(2) . ?
Mn1 N3 2.254(2) . ?
Mn1 Cl2 2.3698(13) . ?
Mn1 Cl1 2.3822(13) . ?
N1 C1 1.338(4) . ?
N1 C5 1.344(3) . ?
C1 C2 1.384(4) . ?
C6 N3 1.362(3) . ?
C6 C7 1.389(4) . ?
C6 C5 1.481(4) . ?
N3 C14 1.334(3) . ?
C5 C4 1.389(4) . ?
C7 C8 1.382(4) . ?
C8 C9 1.368(4) . ?
C9 C14 1.408(3) . ?
C9 C10 1.519(4) . ?
C10 C15 1.542(4) . ?
C10 C11 1.559(5) . ?
C11 C16 1.531(5) . ?
C11 C17 1.551(4) . ?
C11 C12 1.563(4) . ?
C12 C15 1.537(5) . ?
C12 C13 1.544(3) . ?
C13 C14 1.502(3) . ?
C3 C2 1.339(4) . ?
C3 C4 1.384(5) . ?

loop_
_geom_torsion_atom_site_label_1
_geom_torsion_atom_site_label_2
_geom_torsion_atom_site_label_3
_geom_torsion_atom_site_label_4
_geom_torsion
_geom_torsion_site_symmetry_1
_geom_torsion_site_symmetry_2
_geom_torsion_site_symmetry_3
_geom_torsion_site_symmetry_4
_geom_torsion_publ_flag
O1 Mn1 N1 C1 0.2(3) . . . . ?
N3 Mn1 N1 C1 -179.9(3) . . . . ?
Cl2 Mn1 N1 C1 -89.7(3) . . . . ?
Cl1 Mn1 N1 C1 90.0(3) . . . . ?
O1 Mn1 N1 C5 178.8(3) . . . . ?
N3 Mn1 N1 C5 -1.2(2) . . . . ?
Cl2 Mn1 N1 C5 88.9(3) . . . . ?
Cl1 Mn1 N1 C5 -91.4(3) . . . . ?
C5 N1 C1 C2 -1.7(6) . . . . ?
Mn1 N1 C1 C2 176.9(3) . . . . ?
C7 C6 N3 C14 0.0(5) . . . . ?
C5 C6 N3 C14 -178.6(3) . . . . ?
C7 C6 N3 Mn1 177.3(3) . . . . ?
C5 C6 N3 Mn1 -1.3(4) . . . . ?
O1 Mn1 N3 C14 178.7(4) . . . . ?
N1 Mn1 N3 C14 178.4(3) . . . . ?
Cl2 Mn1 N3 C14 59.4(3) . . . . ?
Cl1 Mn1 N3 C14 -57.5(3) . . . . ?
O1 Mn1 N3 C6 1.6(5) . . . . ?
N1 Mn1 N3 C6 1.3(2) . . . . ?
Cl2 Mn1 N3 C6 -117.7(2) . . . . ?
Cl1 Mn1 N3 C6 125.3(2) . . . . ?
C1 N1 C5 C4 0.9(6) . . . . ?
Mn1 N1 C5 C4 -177.9(3) . . . . ?
C1 N1 C5 C6 179.7(3) . . . . ?
Mn1 N1 C5 C6 1.0(4) . . . . ?
N3 C6 C5 N1 0.2(5) . . . . ?
C7 C6 C5 N1 -178.3(4) . . . . ?
N3 C6 C5 C4 179.1(4) . . . . ?
C7 C6 C5 C4 0.5(6) . . . . ?
N3 C6 C7 C8 0.3(6) . . . . ?
C5 C6 C7 C8 178.8(3) . . . . ?
C6 C7 C8 C9 -1.2(6) . . . . ?
C7 C8 C9 C14 1.7(6) . . . . ?
C7 C8 C9 C10 -178.4(3) . . . . ?
C8 C9 C10 C15 -133.5(4) . . . . ?
C14 C9 C10 C15 46.4(4) . . . . ?
C8 C9 C10 C11 131.9(4) . . . . ?
C14 C9 C10 C11 -48.3(4) . . . . ?
C9 C10 C11 C16 -39.6(4) . . . . ?
C15 C10 C11 C16 -148.3(3) . . . . ?
C9 C10 C11 C17 -168.0(3) . . . . ?
C15 C10 C11 C17 83.4(3) . . . . ?
C9 C10 C11 C12 81.4(2) . . . . ?
C15 C10 C11 C12 -27.19(19) . . . . ?
C16 C11 C12 C15 147.7(3) . . . . ?
C17 C11 C12 C15 -84.9(3) . . . . ?
C10 C11 C12 C15 27.3(2) . . . . ?
C16 C11 C12 C13 38.3(4) . . . . ?
C17 C11 C12 C13 165.7(3) . . . . ?
C10 C11 C12 C13 -82.1(3) . . . . ?
C15 C12 C13 C14 -48.3(4) . . . . ?
C11 C12 C13 C14 47.2(4) . . . . ?
C6 N3 C14 C9 0.6(5) . . . . ?
Mn1 N3 C14 C9 -176.4(2) . . . . ?
C6 N3 C14 C13 179.1(3) . . . . ?
Mn1 N3 C14 C13 2.1(4) . . . . ?
C8 C9 C14 N3 -1.4(5) . . . . ?
C10 C9 C14 N3 178.7(3) . . . . ?
C8 C9 C14 C13 -180.0(4) . . . . ?
C10 C9 C14 C13 0.1(5) . . . . ?
C12 C13 C14 N3 -178.1(3) . . . . ?
C12 C13 C14 C9 0.5(4) . . . . ?
C13 C12 C15 C10 84.0(3) . . . . ?
C11 C12 C15 C10 -27.5(2) . . . . ?
C9 C10 C15 C12 -82.1(3) . . . . ?
C11 C10 C15 C12 27.61(19) . . . . ?
C2 C3 C4 C5 -1.0(8) . . . . ?
N1 C5 C4 C3 0.5(7) . . . . ?
C6 C5 C4 C3 -178.4(4) . . . . ?
C4 C3 C2 C1 0.3(8) . . . . ?
N1 C1 C2 C3 1.1(7) . . . . ?
